data_4066554
loop_
_publ_author_name
'Dyer, Hellen E.'
'Huijser, Saskia'
'Susperregui, Nicolas'
'Bonnet, Fanny'
'Schwarz, Andrew D.'
'Duchateau, Robbert'
'Maron, Laurent'
'Mountford, Philip'

_publ_section_title
;
 Ring-Opening Polymerization ofrac-Lactide by
 Bis(phenolate)amine-Supported Samarium Borohydride Complexes: An
 Experimental and DFT Study
;
_journal_issue 16
_journal_name_full Organometallics
_journal_page_first 3602
_journal_paper_doi 10.1021/om100513j
_journal_volume 29
_journal_year 2010
_chemical_formula_moiety 'C103 H161 N3 O7 Sm2'
_chemical_formula_sum 'C103 H161 N3 O7 Sm2'
_chemical_formula_weight 1854.23
_chemical_name_systematic
;
Sm2(O2N_Pr)3(THF)
;
_space_group_IT_number 14
_symmetry_cell_setting monoclinic
_symmetry_space_group_name_Hall '-P 2yn'
_symmetry_space_group_name_H-M 'P 1 21/n 1'
_atom_sites_solution_hydrogens geom
_atom_sites_solution_primary direct
_atom_sites_solution_secondary difmap
_cell_angle_alpha 90
_cell_angle_beta 116.2237(4)
_cell_angle_gamma 90
_cell_formula_units_Z 4
_cell_length_a 17.61690(10)
_cell_length_b 39.9745(3)
_cell_length_c 19.44870(10)
_cell_measurement_reflns_used 22102
_cell_measurement_temperature 150
_cell_measurement_theta_max 26
_cell_measurement_theta_min 5
_cell_volume 12286.61(14)
_computing_cell_refinement 'DENZO/SCALEPACK (Otwinowski & Minor, 1997)'
_computing_data_collection 'COLLECT (Nonius, 1997-2001).'
_computing_data_reduction 'DENZO/SCALEPACK (Otwinowski & Minor, 1997)'
_computing_molecular_graphics 'CAMERON (Watkin et al., 1996)'
_computing_publication_material 'CRYSTALS (Betteridge et al., 2003)'
_computing_structure_refinement 'CRYSTALS (Betteridge et al., 2003)'
_computing_structure_solution 'SIR92 (Altomare et al., 1994)'
_diffrn_ambient_temperature 150
_diffrn_measured_fraction_theta_full 0.974
_diffrn_measured_fraction_theta_max 0.971
_diffrn_measurement_device_type 'Nonius KappaCCD'
_diffrn_measurement_method \w
_diffrn_radiation_monochromator graphite
_diffrn_radiation_type 'Mo K\a'
_diffrn_radiation_wavelength 0.71073
_diffrn_reflns_av_R_equivalents 0.000
_diffrn_reflns_limit_h_max 21
_diffrn_reflns_limit_h_min -21
_diffrn_reflns_limit_k_max 45
_diffrn_reflns_limit_k_min -49
_diffrn_reflns_limit_l_max 24
_diffrn_reflns_limit_l_min -24
_diffrn_reflns_number 41967
_diffrn_reflns_theta_full 25.053
_diffrn_reflns_theta_max 26.372
_diffrn_reflns_theta_min 5.100
_diffrn_standards_number 0
_exptl_absorpt_coefficient_mu 0.989
_exptl_absorpt_correction_T_max 0.98
_exptl_absorpt_correction_T_min 0.98
_exptl_absorpt_correction_type multi-scan
_exptl_absorpt_process_details 'DENZO/SCALEPACK (Otwinowski & Minor, 1997)'
_exptl_crystal_colour colorless
_exptl_crystal_density_diffrn 1.002
_exptl_crystal_description plate
_exptl_crystal_F_000 3920
_exptl_crystal_size_max 0.10
_exptl_crystal_size_mid 0.02
_exptl_crystal_size_min 0.02
_refine_diff_density_max 1.14
_refine_diff_density_min -0.62
_refine_ls_extinction_method None
_refine_ls_goodness_of_fit_ref 1.0612
_refine_ls_hydrogen_treatment constr
_refine_ls_matrix_type full
_refine_ls_number_parameters 1036
_refine_ls_number_reflns 14932
_refine_ls_number_restraints 72
_refine_ls_R_factor_all 0.1150
_refine_ls_R_factor_gt 0.0647
_refine_ls_shift/su_max 0.002232
_refine_ls_structure_factor_coef F
_refine_ls_weighting_details
;
 Method, part 1, Chebychev polynomial, (Watkin, 1994, Prince, 1982) 
 [weight] = 1.0/[A~0~*T~0~(x)+A~1~*T~1~(x) ... +A~n-1~]*T~n-1~(x)] 
 where A~i~ are the Chebychev coefficients listed below and x= Fcalc/Fmax 
 Method = Robust Weighting (Prince, 1982) 
 W = [weight] * [1-(deltaF/6*sigmaF)^2^]^2^ 
 A~i~ are: 
 1.18 0.782 1.01 0.246 0.195 
;
_refine_ls_weighting_scheme calc
_refine_ls_wR_factor_all 0.0964
_refine_ls_wR_factor_gt 0.0636
_refine_ls_wR_factor_ref 0.0636
_reflns_limit_h_max 19
_reflns_limit_h_min -21
_reflns_limit_k_max 49
_reflns_limit_k_min 0
_reflns_limit_l_max 24
_reflns_limit_l_min 0
_reflns_number_gt 14932
_reflns_number_total 24409
_reflns_threshold_expression I>3.0\s(I)
_oxford_diffrn_Wilson_B_factor 2.17
_oxford_diffrn_Wilson_scale 325.08
_oxford_refine_ls_scale 0.08218(10)
_cod_data_source_file om100513j_si_002.cif
_cod_data_source_block COMPOUND_10
_cod_original_sg_symbol_H-M 'P 1 21/n 1 '
_cod_database_code 4066554

loop_
_symmetry_equiv_pos_as_xyz
x,y,z
-x,-y,-z
-x+1/2,y+1/2,-z+1/2
x+1/2,-y+1/2,z+1/2

loop_
_atom_site_label
_atom_site_type_symbol
_atom_site_fract_x
_atom_site_fract_y
_atom_site_fract_z
_atom_site_U_iso_or_equiv
_atom_site_occupancy
_atom_site_adp_type
_atom_site_refinement_flags_posn
_atom_site_refinement_flags_adp
Sm1 Sm 0.584284(19) 0.671451(8) 0.229006(18) 0.0275 1.0000 Uani . .
Sm2 Sm 0.38117(2) 0.624733(8) 0.208739(19) 0.0292 1.0000 Uani . .
O1 O 0.6902(3) 0.65388(11) 0.3364(2) 0.0334 1.0000 Uani . .
O2 O 0.5419(3) 0.69565(11) 0.1151(2) 0.0328 1.0000 Uani . .
O3 O 0.5080(3) 0.61893(11) 0.1963(2) 0.0322 1.0000 Uani . .
O4 O 0.2540(3) 0.64507(12) 0.1676(3) 0.0371 1.0000 Uani . .
O5 O 0.4609(2) 0.67462(11) 0.2531(2) 0.0302 1.0000 Uani . .
O6 O 0.3513(3) 0.57330(12) 0.2221(3) 0.0397 1.0000 Uani . .
O7 O 0.6238(3) 0.72933(12) 0.2827(3) 0.0424 1.0000 Uani . .
N1 N 0.7076(3) 0.66324(13) 0.1909(3) 0.0309 1.0000 Uani . .
N2 N 0.3275(3) 0.62354(13) 0.0593(3) 0.0311 1.0000 Uani . .
N3 N 0.4368(3) 0.61955(13) 0.3568(3) 0.0324 1.0000 Uani . .
C1 C 0.7648(4) 0.69234(18) 0.2046(4) 0.0365 1.0000 Uani . .
C2 C 0.8368(4) 0.6881(2) 0.1817(4) 0.0465 1.0000 Uani . .
C3 C 0.9026(6) 0.7155(3) 0.2162(6) 0.0699 1.0000 Uani . .
C4 C 0.7738(4) 0.64669(16) 0.3688(4) 0.0336 1.0000 Uani . .
C5 C 0.8258(4) 0.64521(18) 0.4477(4) 0.0369 1.0000 Uani . .
C6 C 0.9126(4) 0.64041(19) 0.4729(4) 0.0425 1.0000 Uani . .
C7 C 0.9497(4) 0.63527(19) 0.4229(4) 0.0433 1.0000 Uani . .
C8 C 0.8948(4) 0.6337(2) 0.3457(4) 0.0457 1.0000 Uani . .
C9 C 0.8094(4) 0.63883(17) 0.3182(4) 0.0361 1.0000 Uani . .
C10 C 0.7550(4) 0.63308(18) 0.2351(4) 0.0382 1.0000 Uani . .
C11 C 0.7896(4) 0.64558(18) 0.5072(4) 0.0360 1.0000 Uani . .
C12 C 0.7392(5) 0.67744(18) 0.5024(4) 0.0421 1.0000 Uani . .
C13 C 0.7329(5) 0.6149(2) 0.4925(4) 0.0463 1.0000 Uani . .
C14 C 0.8596(5) 0.6425(2) 0.5910(4) 0.0491 1.0000 Uani . .
C15 C 1.0469(5) 0.6319(2) 0.4508(5) 0.0529 1.0000 Uani . .
C16 C 1.0667(6) 0.5999(3) 0.4204(7) 0.0780 1.0000 Uani . .
C17 C 1.0784(5) 0.6616(3) 0.4204(6) 0.0711 1.0000 Uani . .
C18 C 1.0946(5) 0.6326(3) 0.5381(6) 0.0830 1.0000 Uani . .
C19 C 0.5617(4) 0.70043(17) 0.0562(3) 0.0314 1.0000 Uani . .
C20 C 0.5204(4) 0.72449(17) -0.0031(4) 0.0341 1.0000 Uani . .
C21 C 0.5501(4) 0.72796(19) -0.0589(4) 0.0412 1.0000 Uani . .
C22 C 0.6155(5) 0.7094(2) -0.0612(4) 0.0457 1.0000 Uani . U
C23 C 0.6521(4) 0.68525(19) -0.0052(4) 0.0394 1.0000 Uani . .
C24 C 0.6256(4) 0.68082(17) 0.0526(4) 0.0328 1.0000 Uani . .
C25 C 0.6664(4) 0.65306(18) 0.1093(4) 0.0343 1.0000 Uani . .
C26 C 0.4470(4) 0.74628(17) -0.0073(4) 0.0350 1.0000 Uani . .
C27 C 0.4766(5) 0.7688(2) 0.0633(4) 0.0506 1.0000 Uani . .
C28 C 0.3750(4) 0.72389(19) -0.0112(4) 0.0434 1.0000 Uani . .
C29 C 0.4089(4) 0.7688(2) -0.0788(4) 0.0426 1.0000 Uani . .
C30 C 0.6456(7) 0.7157(3) -0.1227(6) 0.0780 1.0000 Uani . U
C31 C 0.6831(11) 0.7516(4) -0.1107(9) 0.1228 1.0000 Uani . U
C32 C 0.7129(7) 0.6917(3) -0.1182(6) 0.0788 1.0000 Uani . U
C33 C 0.5715(9) 0.7133(5) -0.2027(7) 0.1302 1.0000 Uani . U
C34 C 0.2992(4) 0.58946(17) 0.0283(4) 0.0380 1.0000 Uani . .
C35 C 0.2661(5) 0.58477(19) -0.0577(4) 0.0469 1.0000 Uani . .
C36 C 0.2461(9) 0.5485(3) -0.0795(7) 0.0953 1.0000 Uani . .
C37 C 0.5183(4) 0.60052(17) 0.1412(4) 0.0352 1.0000 Uani . .
C38 C 0.5732(4) 0.57279(17) 0.1579(4) 0.0387 1.0000 Uani . .
C39 C 0.5861(5) 0.5603(2) 0.0962(5) 0.0487 1.0000 Uani . .
C40 C 0.5453(6) 0.5724(2) 0.0224(5) 0.0541 1.0000 Uani . U
C41 C 0.4857(5) 0.59692(19) 0.0068(4) 0.0421 1.0000 Uani . .
C42 C 0.4693(4) 0.61077(17) 0.0644(4) 0.0350 1.0000 Uani . .
C43 C 0.3995(4) 0.63566(17) 0.0440(4) 0.0359 1.0000 Uani . .
C44 C 0.6068(5) 0.55302(19) 0.2333(4) 0.0433 1.0000 Uani . .
C45 C 0.5325(6) 0.5333(2) 0.2331(5) 0.0561 1.0000 Uani . .
C46 C 0.6467(5) 0.5738(2) 0.3068(4) 0.0441 1.0000 Uani . .
C47 C 0.6777(6) 0.5277(2) 0.2405(6) 0.0679 1.0000 Uani . .
C48 C 0.5659(8) 0.5578(3) -0.0424(6) 0.0813 1.0000 Uani . U
C49 C 0.6192(12) 0.5824(4) -0.0581(9) 0.1280 1.0000 Uani . U
C50 C 0.5993(9) 0.5227(3) -0.0246(7) 0.0988 1.0000 Uani . U
C51 C 0.4822(10) 0.5540(4) -0.1170(7) 0.1170 1.0000 Uani . U
C52 C 0.1784(4) 0.64112(17) 0.1057(4) 0.0349 1.0000 Uani . .
C53 C 0.1029(4) 0.63711(18) 0.1122(4) 0.0386 1.0000 Uani . .
C54 C 0.0287(4) 0.63013(18) 0.0436(4) 0.0428 1.0000 Uani . .
C55 C 0.0277(4) 0.62790(18) -0.0278(4) 0.0419 1.0000 Uani . .
C56 C 0.1034(4) 0.63397(18) -0.0315(4) 0.0391 1.0000 Uani . .
C57 C 0.1781(4) 0.64041(17) 0.0326(4) 0.0337 1.0000 Uani . .
C58 C 0.2576(4) 0.64861(17) 0.0254(4) 0.0349 1.0000 Uani . .
C59 C 0.1000(4) 0.64035(19) 0.1899(4) 0.0418 1.0000 Uani . .
C60 C 0.1465(5) 0.6104(2) 0.2418(5) 0.0520 1.0000 Uani . .
C61 C 0.1389(5) 0.6732(2) 0.2290(5) 0.0509 1.0000 Uani . .
C62 C 0.0091(5) 0.6395(2) 0.1806(5) 0.0560 1.0000 Uani . .
C63 C -0.0521(4) 0.6187(2) -0.1002(5) 0.0509 1.0000 Uani . .
C64 C -0.1291(5) 0.6121(3) -0.0837(6) 0.0748 1.0000 Uani . .
C65 C -0.0746(6) 0.6469(3) -0.1582(5) 0.0692 1.0000 Uani . .
C66 C -0.0364(6) 0.5864(3) -0.1358(6) 0.0753 1.0000 Uani . .
C67 C 0.3723(4) 0.62877(18) 0.3831(4) 0.0370 1.0000 Uani . .
C68 C 0.3971(5) 0.6265(2) 0.4683(4) 0.0493 1.0000 Uani . .
C69 C 0.3244(8) 0.6357(4) 0.4852(7) 0.1047 1.0000 Uani . .
C70 C 0.4597(4) 0.69279(16) 0.3135(4) 0.0315 1.0000 Uani . .
C71 C 0.4253(4) 0.72533(16) 0.3056(4) 0.0306 1.0000 Uani . .
C72 C 0.4432(4) 0.74251(18) 0.3741(4) 0.0369 1.0000 Uani . .
C73 C 0.4872(4) 0.72938(18) 0.4467(4) 0.0371 1.0000 Uani . U
C74 C 0.5105(4) 0.69551(18) 0.4510(4) 0.0355 1.0000 Uani . .
C75 C 0.4955(4) 0.67743(17) 0.3855(4) 0.0331 1.0000 Uani . .
C76 C 0.5150(4) 0.64072(17) 0.3923(4) 0.0338 1.0000 Uani . .
C77 C 0.3695(4) 0.74426(17) 0.2309(4) 0.0347 1.0000 Uani . .
C78 C 0.3409(6) 0.7224(2) 0.1581(5) 0.0545 1.0000 Uani . .
C79 C 0.4158(5) 0.7743(2) 0.2214(5) 0.0565 1.0000 Uani . .
C80 C 0.2888(5) 0.7556(3) 0.2345(5) 0.0586 1.0000 Uani . .
C81 C 0.5111(6) 0.7507(2) 0.5193(4) 0.0538 1.0000 Uani . U
C82 C 0.5377(10) 0.7307(3) 0.5902(6) 0.0986 1.0000 Uani . U
C83 C 0.4451(9) 0.7752(3) 0.5104(6) 0.0994 1.0000 Uani . U
C84 C 0.5889(9) 0.7730(3) 0.5276(7) 0.0991 1.0000 Uani . U
C85 C 0.3414(5) 0.55332(17) 0.2734(5) 0.0433 1.0000 Uani . .
C86 C 0.2773(5) 0.52742(18) 0.2490(5) 0.0470 1.0000 Uani . .
C87 C 0.2673(5) 0.5104(2) 0.3069(5) 0.0513 1.0000 Uani . .
C88 C 0.3147(6) 0.5165(2) 0.3843(6) 0.0589 1.0000 Uani . .
C89 C 0.3801(6) 0.54018(19) 0.4060(5) 0.0539 1.0000 Uani . .
C90 C 0.3918(5) 0.55860(18) 0.3509(4) 0.0416 1.0000 Uani . .
C91 C 0.4638(4) 0.58351(16) 0.3754(4) 0.0371 1.0000 Uani . .
C92 C 0.2266(5) 0.5184(2) 0.1648(5) 0.0551 1.0000 Uani . .
C93 C 0.1681(5) 0.5468(2) 0.1195(6) 0.0597 1.0000 Uani . .
C94 C 0.2883(6) 0.5092(2) 0.1306(5) 0.0550 1.0000 Uani . .
C95 C 0.1708(7) 0.4871(2) 0.1542(7) 0.0745 1.0000 Uani . .
C96 C 0.2990(7) 0.4976(2) 0.4463(7) 0.0761 1.0000 Uani . .
C97 C 0.2243(10) 0.4728(3) 0.4094(8) 0.1115 1.0000 Uani . .
C98 C 0.3756(9) 0.4785(4) 0.4964(8) 0.1104 1.0000 Uani . .
C99 C 0.2758(12) 0.5225(3) 0.4929(9) 0.1184 1.0000 Uani . .
C100 C 0.6449(5) 0.73941(19) 0.3608(4) 0.0459 1.0000 Uani . .
C101 C 0.6371(5) 0.7771(2) 0.3579(5) 0.0580 1.0000 Uani . .
C102 C 0.6474(6) 0.7872(2) 0.2859(6) 0.0605 1.0000 Uani . .
C103 C 0.6615(5) 0.7548(2) 0.2545(5) 0.0498 1.0000 Uani . .
H11 H 0.7293 0.7115 0.1744 0.0469 1.0000 Uiso R .
H12 H 0.7905 0.6979 0.2604 0.0469 1.0000 Uiso R .
H21 H 0.8134 0.6886 0.1246 0.0604 1.0000 Uiso R .
H22 H 0.8646 0.6660 0.2012 0.0604 1.0000 Uiso R .
H31 H 0.9497 0.7123 0.2013 0.0925 1.0000 Uiso R .
H32 H 0.8746 0.7375 0.1966 0.0925 1.0000 Uiso R .
H33 H 0.9258 0.7149 0.2733 0.0925 1.0000 Uiso R .
H61 H 0.9503 0.6408 0.5293 0.0518 1.0000 Uiso R .
H81 H 0.9181 0.6282 0.3087 0.0544 1.0000 Uiso R .
H101 H 0.7919 0.6250 0.2116 0.0482 1.0000 Uiso R .
H102 H 0.7127 0.6154 0.2300 0.0482 1.0000 Uiso R .
H121 H 0.7176 0.6765 0.5420 0.0518 1.0000 Uiso R .
H122 H 0.7766 0.6974 0.5117 0.0518 1.0000 Uiso R .
H123 H 0.6904 0.6791 0.4503 0.0518 1.0000 Uiso R .
H131 H 0.7089 0.6146 0.5305 0.0592 1.0000 Uiso R .
H132 H 0.6857 0.6158 0.4394 0.0592 1.0000 Uiso R .
H133 H 0.7669 0.5941 0.4984 0.0592 1.0000 Uiso R .
H141 H 0.8332 0.6429 0.6271 0.0585 1.0000 Uiso R .
H142 H 0.9003 0.6615 0.6028 0.0585 1.0000 Uiso R .
H143 H 0.8906 0.6208 0.5970 0.0585 1.0000 Uiso R .
H161 H 1.1292 0.5975 0.4385 0.1020 1.0000 Uiso R .
H162 H 1.0378 0.6003 0.3631 0.1020 1.0000 Uiso R .
H163 H 1.0453 0.5805 0.4393 0.1020 1.0000 Uiso R .
H171 H 1.1410 0.6597 0.4385 0.0917 1.0000 Uiso R .
H172 H 1.0653 0.6829 0.4397 0.0917 1.0000 Uiso R .
H173 H 1.0495 0.6615 0.3630 0.0917 1.0000 Uiso R .
H181 H 1.1567 0.6304 0.5540 0.0987 1.0000 Uiso R .
H182 H 1.0832 0.6541 0.5580 0.0987 1.0000 Uiso R .
H183 H 1.0753 0.6134 0.5595 0.0987 1.0000 Uiso R .
H211 H 0.5228 0.7453 -0.0995 0.0523 1.0000 Uiso R .
H231 H 0.6982 0.6708 -0.0058 0.0515 1.0000 Uiso R .
H251 H 0.7100 0.6423 0.0967 0.0430 1.0000 Uiso R .
H252 H 0.6214 0.6364 0.1026 0.0430 1.0000 Uiso R .
H271 H 0.4285 0.7829 0.0604 0.0612 1.0000 Uiso R .
H272 H 0.5235 0.7835 0.0655 0.0612 1.0000 Uiso R .
H273 H 0.4975 0.7546 0.1105 0.0612 1.0000 Uiso R .
H281 H 0.3267 0.7381 -0.0144 0.0566 1.0000 Uiso R .
H282 H 0.3555 0.7092 -0.0575 0.0566 1.0000 Uiso R .
H283 H 0.3956 0.7097 0.0359 0.0566 1.0000 Uiso R .
H291 H 0.3612 0.7821 -0.0780 0.0537 1.0000 Uiso R .
H292 H 0.4535 0.7844 -0.0786 0.0537 1.0000 Uiso R .
H293 H 0.3874 0.7547 -0.1261 0.0537 1.0000 Uiso R .
H311 H 0.7038 0.7566 -0.1499 0.1671 1.0000 Uiso R .
H312 H 0.6393 0.7684 -0.1149 0.1671 1.0000 Uiso R .
H313 H 0.7315 0.7527 -0.0583 0.1671 1.0000 Uiso R .
H321 H 0.7307 0.6969 -0.1593 0.1147 1.0000 Uiso R .
H322 H 0.7631 0.6933 -0.0669 0.1147 1.0000 Uiso R .
H323 H 0.6892 0.6685 -0.1257 0.1147 1.0000 Uiso R .
H331 H 0.5904 0.7173 -0.2435 0.1610 1.0000 Uiso R .
H332 H 0.5273 0.7301 -0.2076 0.1610 1.0000 Uiso R .
H333 H 0.5473 0.6902 -0.2085 0.1610 1.0000 Uiso R .
H341 H 0.2525 0.5828 0.0415 0.0481 1.0000 Uiso R .
H342 H 0.3483 0.5740 0.0541 0.0481 1.0000 Uiso R .
H351 H 0.3108 0.5920 -0.0730 0.0572 1.0000 Uiso R .
H352 H 0.2143 0.5988 -0.0852 0.0572 1.0000 Uiso R .
H361 H 0.2248 0.5454 -0.1360 0.1041 1.0000 Uiso R .
H362 H 0.2981 0.5347 -0.0517 0.1041 1.0000 Uiso R .
H363 H 0.2015 0.5414 -0.0639 0.1041 1.0000 Uiso R .
H391 H 0.6265 0.5413 0.1065 0.0585 1.0000 Uiso R .
H411 H 0.4530 0.6048 -0.0473 0.0525 1.0000 Uiso R .
H431 H 0.4235 0.6564 0.0746 0.0477 1.0000 Uiso R .
H432 H 0.3765 0.6410 -0.0119 0.0477 1.0000 Uiso R .
H451 H 0.5520 0.5201 0.2817 0.0677 1.0000 Uiso R .
H452 H 0.4869 0.5491 0.2294 0.0677 1.0000 Uiso R .
H453 H 0.5099 0.5177 0.1883 0.0677 1.0000 Uiso R .
H461 H 0.6662 0.5586 0.3522 0.0519 1.0000 Uiso R .
H462 H 0.6962 0.5865 0.3081 0.0519 1.0000 Uiso R .
H463 H 0.6039 0.5898 0.3083 0.0519 1.0000 Uiso R .
H471 H 0.6979 0.5153 0.2901 0.0810 1.0000 Uiso R .
H472 H 0.7259 0.5403 0.2390 0.0810 1.0000 Uiso R .
H473 H 0.6549 0.5114 0.1970 0.0810 1.0000 Uiso R .
H491 H 0.6311 0.5736 -0.1004 0.1705 1.0000 Uiso R .
H492 H 0.5870 0.6038 -0.0746 0.1705 1.0000 Uiso R .
H493 H 0.6737 0.5864 -0.0115 0.1705 1.0000 Uiso R .
H501 H 0.6105 0.5143 -0.0677 0.1318 1.0000 Uiso R .
H502 H 0.6531 0.5225 0.0240 0.1318 1.0000 Uiso R .
H503 H 0.5567 0.5080 -0.0188 0.1318 1.0000 Uiso R .
H511 H 0.4958 0.5451 -0.1582 0.1339 1.0000 Uiso R .
H512 H 0.4530 0.5761 -0.1334 0.1339 1.0000 Uiso R .
H513 H 0.4444 0.5380 -0.1075 0.1339 1.0000 Uiso R .
H541 H -0.0255 0.6264 0.0472 0.0502 1.0000 Uiso R .
H561 H 0.1037 0.6339 -0.0828 0.0464 1.0000 Uiso R .
H581 H 0.2791 0.6706 0.0513 0.0428 1.0000 Uiso R .
H582 H 0.2428 0.6507 -0.0304 0.0428 1.0000 Uiso R .
H601 H 0.1445 0.6126 0.2921 0.0693 1.0000 Uiso R .
H602 H 0.2068 0.6101 0.2503 0.0693 1.0000 Uiso R .
H603 H 0.1182 0.5891 0.2164 0.0693 1.0000 Uiso R .
H611 H 0.1366 0.6746 0.2794 0.0648 1.0000 Uiso R .
H612 H 0.1068 0.6923 0.1959 0.0648 1.0000 Uiso R .
H613 H 0.1992 0.6742 0.2377 0.0648 1.0000 Uiso R .
H621 H 0.0094 0.6415 0.2319 0.0701 1.0000 Uiso R .
H622 H -0.0241 0.6584 0.1471 0.0701 1.0000 Uiso R .
H623 H -0.0173 0.6178 0.1564 0.0701 1.0000 Uiso R .
H641 H -0.1795 0.6063 -0.1327 0.0913 1.0000 Uiso R .
H642 H -0.1416 0.6327 -0.0612 0.0913 1.0000 Uiso R .
H643 H -0.1162 0.5932 -0.0467 0.0913 1.0000 Uiso R .
H651 H -0.1266 0.6408 -0.2054 0.0720 1.0000 Uiso R .
H652 H -0.0851 0.6679 -0.1359 0.0720 1.0000 Uiso R .
H653 H -0.0265 0.6505 -0.1716 0.0720 1.0000 Uiso R .
H661 H -0.0885 0.5806 -0.1832 0.0865 1.0000 Uiso R .
H662 H 0.0116 0.5903 -0.1492 0.0865 1.0000 Uiso R .
H663 H -0.0218 0.5676 -0.0983 0.0865 1.0000 Uiso R .
H671 H 0.3546 0.6524 0.3667 0.0515 1.0000 Uiso R .
H672 H 0.3228 0.6135 0.3566 0.0515 1.0000 Uiso R .
H681 H 0.4448 0.6424 0.4961 0.0676 1.0000 Uiso R .
H682 H 0.4158 0.6032 0.4864 0.0676 1.0000 Uiso R .
H691 H 0.3414 0.6343 0.5415 0.1378 1.0000 Uiso R .
H692 H 0.3058 0.6591 0.4670 0.1378 1.0000 Uiso R .
H693 H 0.2768 0.6199 0.4572 0.1378 1.0000 Uiso R .
H721 H 0.4228 0.7661 0.3700 0.0453 1.0000 Uiso R .
H741 H 0.5396 0.6845 0.5023 0.0450 1.0000 Uiso R .
H761 H 0.5457 0.6349 0.4480 0.0429 1.0000 Uiso R .
H762 H 0.5519 0.6357 0.3667 0.0429 1.0000 Uiso R .
H781 H 0.3054 0.7363 0.1123 0.0669 1.0000 Uiso R .
H782 H 0.3915 0.7139 0.1530 0.0669 1.0000 Uiso R .
H783 H 0.3069 0.7031 0.1618 0.0669 1.0000 Uiso R .
H791 H 0.3784 0.7860 0.1726 0.0723 1.0000 Uiso R .
H792 H 0.4300 0.7900 0.2655 0.0723 1.0000 Uiso R .
H793 H 0.4690 0.7670 0.2193 0.0723 1.0000 Uiso R .
H801 H 0.2522 0.7678 0.1863 0.0771 1.0000 Uiso R .
H802 H 0.3037 0.7708 0.2794 0.0771 1.0000 Uiso R .
H803 H 0.2575 0.7357 0.2402 0.0771 1.0000 Uiso R .
H821 H 0.5521 0.7459 0.6350 0.1255 1.0000 Uiso R .
H822 H 0.5881 0.7167 0.5985 0.1255 1.0000 Uiso R .
H823 H 0.4896 0.7158 0.5847 0.1255 1.0000 Uiso R .
H831 H 0.4628 0.7885 0.5587 0.1080 1.0000 Uiso R .
H832 H 0.4351 0.7907 0.4668 0.1080 1.0000 Uiso R .
H833 H 0.3919 0.7628 0.4998 0.1080 1.0000 Uiso R .
H841 H 0.6072 0.7874 0.5742 0.1218 1.0000 Uiso R .
H842 H 0.5721 0.7874 0.4812 0.1218 1.0000 Uiso R .
H843 H 0.6367 0.7581 0.5328 0.1218 1.0000 Uiso R .
H871 H 0.2225 0.4928 0.2915 0.0714 1.0000 Uiso R .
H891 H 0.4181 0.5441 0.4615 0.0756 1.0000 Uiso R .
H911 H 0.4972 0.5817 0.4323 0.0506 1.0000 Uiso R .
H912 H 0.5006 0.5775 0.3502 0.0506 1.0000 Uiso R .
H931 H 0.1356 0.5402 0.0645 0.0718 1.0000 Uiso R .
H932 H 0.2023 0.5673 0.1229 0.0718 1.0000 Uiso R .
H933 H 0.1279 0.5517 0.1418 0.0718 1.0000 Uiso R .
H941 H 0.2554 0.5032 0.0753 0.0727 1.0000 Uiso R .
H942 H 0.3258 0.5287 0.1355 0.0727 1.0000 Uiso R .
H943 H 0.3236 0.4897 0.1592 0.0727 1.0000 Uiso R .
H951 H 0.1382 0.4818 0.0984 0.0904 1.0000 Uiso R .
H952 H 0.1306 0.4911 0.1769 0.0904 1.0000 Uiso R .
H953 H 0.2085 0.4678 0.1808 0.0904 1.0000 Uiso R .
H971 H 0.2148 0.4614 0.4508 0.1648 1.0000 Uiso R .
H972 H 0.1716 0.4849 0.3744 0.1648 1.0000 Uiso R .
H973 H 0.2388 0.4557 0.3796 0.1648 1.0000 Uiso R .
H981 H 0.3666 0.4665 0.5373 0.1508 1.0000 Uiso R .
H982 H 0.4258 0.4936 0.5207 0.1508 1.0000 Uiso R .
H983 H 0.3858 0.4618 0.4630 0.1508 1.0000 Uiso R .
H991 H 0.2650 0.5108 0.5332 0.1601 1.0000 Uiso R .
H992 H 0.3213 0.5396 0.5175 0.1601 1.0000 Uiso R .
H993 H 0.2227 0.5338 0.4559 0.1601 1.0000 Uiso R .
H1001 H 0.7040 0.7324 0.3960 0.0590 1.0000 Uiso R .
H1002 H 0.6046 0.7291 0.3782 0.0590 1.0000 Uiso R .
H1011 H 0.6827 0.7874 0.4048 0.0685 1.0000 Uiso R .
H1012 H 0.5805 0.7841 0.3532 0.0685 1.0000 Uiso R .
H1021 H 0.6972 0.8024 0.2996 0.0872 1.0000 Uiso R .
H1022 H 0.5952 0.7986 0.2478 0.0872 1.0000 Uiso R .
H1031 H 0.7233 0.7503 0.2733 0.0678 1.0000 Uiso R .
H1032 H 0.6333 0.7551 0.1972 0.0678 1.0000 Uiso R .

loop_
_atom_site_aniso_label
_atom_site_aniso_U_11
_atom_site_aniso_U_22
_atom_site_aniso_U_33
_atom_site_aniso_U_23
_atom_site_aniso_U_13
_atom_site_aniso_U_12
Sm1 0.02349(15) 0.03475(18) 0.02710(17) 0.00170(14) 0.01390(13) 0.00048(14)
Sm2 0.02700(16) 0.03350(18) 0.02948(17) 0.00154(15) 0.01469(13) -0.00191(14)
O1 0.028(2) 0.045(3) 0.032(2) 0.002(2) 0.0171(19) 0.0028(19)
O2 0.029(2) 0.041(3) 0.032(2) 0.0082(19) 0.0168(19) 0.0061(19)
O3 0.025(2) 0.041(3) 0.034(2) -0.0034(19) 0.0165(19) 0.0005(18)
O4 0.028(2) 0.051(3) 0.034(2) 0.004(2) 0.015(2) 0.004(2)
O5 0.026(2) 0.040(2) 0.026(2) 0.0007(19) 0.0130(18) 0.0015(18)
O6 0.046(3) 0.037(3) 0.041(3) 0.002(2) 0.024(2) -0.009(2)
O7 0.040(3) 0.041(3) 0.046(3) -0.004(2) 0.019(2) 0.001(2)
N1 0.023(2) 0.041(3) 0.027(3) 0.007(2) 0.011(2) 0.004(2)
N2 0.029(3) 0.034(3) 0.027(3) 0.001(2) 0.010(2) -0.004(2)
N3 0.030(3) 0.035(3) 0.033(3) 0.002(2) 0.015(2) 0.003(2)
C1 0.032(3) 0.047(4) 0.031(3) 0.003(3) 0.014(3) 0.000(3)
C2 0.036(4) 0.062(5) 0.044(4) 0.001(4) 0.019(3) -0.003(3)
C3 0.056(5) 0.096(7) 0.075(6) -0.016(5) 0.044(5) -0.023(5)
C4 0.031(3) 0.034(4) 0.041(4) 0.006(3) 0.020(3) 0.003(3)
C5 0.030(3) 0.044(4) 0.038(4) 0.007(3) 0.017(3) 0.009(3)
C6 0.031(3) 0.054(4) 0.039(4) 0.008(3) 0.012(3) 0.008(3)
C7 0.032(3) 0.052(4) 0.048(4) 0.009(3) 0.020(3) 0.012(3)
C8 0.038(4) 0.056(5) 0.050(5) 0.008(4) 0.025(4) 0.006(3)
C9 0.036(3) 0.041(4) 0.035(4) 0.005(3) 0.019(3) 0.007(3)
C10 0.037(3) 0.046(4) 0.039(4) 0.002(3) 0.023(3) 0.002(3)
C11 0.033(3) 0.044(4) 0.029(3) 0.011(3) 0.012(3) 0.010(3)
C12 0.041(4) 0.049(4) 0.038(4) -0.004(3) 0.019(3) 0.002(3)
C13 0.044(4) 0.059(5) 0.039(4) 0.005(3) 0.021(3) 0.000(3)
C14 0.039(4) 0.071(5) 0.034(4) 0.006(4) 0.013(3) 0.005(4)
C15 0.030(4) 0.073(6) 0.056(5) 0.020(4) 0.019(4) 0.011(4)
C16 0.049(5) 0.087(7) 0.106(8) 0.022(6) 0.041(5) 0.030(5)
C17 0.037(4) 0.099(8) 0.084(7) 0.011(6) 0.032(5) 0.005(4)
C18 0.023(4) 0.152(11) 0.066(6) 0.023(6) 0.013(4) 0.016(5)
C19 0.026(3) 0.043(4) 0.028(3) 0.000(3) 0.015(3) -0.004(3)
C20 0.033(3) 0.045(4) 0.028(3) 0.000(3) 0.017(3) 0.002(3)
C21 0.036(4) 0.056(5) 0.032(4) 0.014(3) 0.015(3) 0.004(3)
C22 0.044(4) 0.068(5) 0.037(4) 0.013(3) 0.029(3) 0.016(4)
C23 0.031(3) 0.053(4) 0.038(4) 0.008(3) 0.019(3) 0.007(3)
C24 0.027(3) 0.044(4) 0.026(3) 0.002(3) 0.011(3) 0.000(3)
C25 0.029(3) 0.047(4) 0.032(3) 0.001(3) 0.018(3) -0.001(3)
C26 0.034(3) 0.040(4) 0.036(4) 0.007(3) 0.021(3) 0.004(3)
C27 0.055(5) 0.051(5) 0.041(4) 0.001(3) 0.017(4) 0.019(4)
C28 0.032(3) 0.055(5) 0.047(4) 0.008(3) 0.020(3) 0.010(3)
C29 0.037(4) 0.056(5) 0.037(4) 0.012(3) 0.019(3) 0.012(3)
C30 0.088(6) 0.103(6) 0.076(5) 0.044(5) 0.066(5) 0.041(5)
C31 0.163(10) 0.119(9) 0.157(10) 0.051(8) 0.136(9) 0.040(8)
C32 0.092(7) 0.106(7) 0.075(6) 0.030(5) 0.069(6) 0.027(6)
C33 0.117(9) 0.227(13) 0.068(7) 0.045(8) 0.061(7) 0.076(9)
C34 0.033(3) 0.033(4) 0.044(4) -0.002(3) 0.014(3) -0.003(3)
C35 0.051(4) 0.044(4) 0.042(4) -0.010(3) 0.019(4) 0.000(3)
C36 0.139(11) 0.060(6) 0.067(7) -0.023(5) 0.027(7) -0.012(7)
C37 0.036(3) 0.038(4) 0.038(4) -0.005(3) 0.022(3) -0.008(3)
C38 0.038(4) 0.039(4) 0.039(4) -0.004(3) 0.017(3) 0.004(3)
C39 0.053(4) 0.046(4) 0.049(5) -0.003(4) 0.025(4) 0.009(4)
C40 0.066(5) 0.059(5) 0.051(5) -0.014(4) 0.039(4) 0.000(4)
C41 0.043(4) 0.051(4) 0.031(4) -0.003(3) 0.016(3) -0.002(3)
C42 0.035(3) 0.039(4) 0.036(4) -0.007(3) 0.021(3) -0.003(3)
C43 0.035(3) 0.041(4) 0.035(4) -0.002(3) 0.018(3) -0.001(3)
C44 0.042(4) 0.043(4) 0.046(4) -0.003(3) 0.021(3) 0.002(3)
C45 0.064(5) 0.047(5) 0.053(5) 0.002(4) 0.021(4) -0.002(4)
C46 0.045(4) 0.050(4) 0.033(4) 0.009(3) 0.013(3) 0.005(3)
C47 0.084(6) 0.059(5) 0.066(6) 0.013(4) 0.037(5) 0.040(5)
C48 0.117(7) 0.083(6) 0.068(5) -0.015(5) 0.062(5) 0.016(5)
C49 0.193(12) 0.124(10) 0.133(9) -0.035(8) 0.132(9) -0.029(9)
C50 0.139(9) 0.084(7) 0.094(7) -0.026(6) 0.070(7) 0.025(7)
C51 0.156(11) 0.126(10) 0.061(6) -0.028(7) 0.040(7) 0.035(9)
C52 0.025(3) 0.037(4) 0.039(4) 0.003(3) 0.011(3) 0.002(3)
C53 0.031(3) 0.040(4) 0.046(4) 0.004(3) 0.018(3) -0.001(3)
C54 0.030(3) 0.042(4) 0.054(5) -0.005(3) 0.017(3) -0.004(3)
C55 0.032(3) 0.042(4) 0.042(4) 0.000(3) 0.007(3) 0.003(3)
C56 0.033(3) 0.044(4) 0.040(4) 0.001(3) 0.015(3) 0.003(3)
C57 0.025(3) 0.037(4) 0.041(4) 0.003(3) 0.017(3) 0.003(3)
C58 0.033(3) 0.035(4) 0.034(4) 0.001(3) 0.013(3) 0.003(3)
C59 0.032(3) 0.053(4) 0.047(4) 0.002(3) 0.023(3) -0.001(3)
C60 0.050(4) 0.065(5) 0.048(4) 0.008(4) 0.028(4) 0.005(4)
C61 0.049(4) 0.063(5) 0.048(4) -0.003(4) 0.028(4) 0.000(4)
C62 0.036(4) 0.081(6) 0.056(5) 0.005(4) 0.025(4) 0.005(4)
C63 0.029(3) 0.059(5) 0.051(5) 0.000(4) 0.006(3) -0.002(3)
C64 0.039(4) 0.100(8) 0.074(6) -0.014(6) 0.015(4) -0.012(5)
C65 0.053(5) 0.075(6) 0.060(6) 0.001(5) 0.006(4) -0.001(5)
C66 0.058(5) 0.069(6) 0.084(7) -0.016(5) 0.018(5) -0.017(5)
C67 0.033(3) 0.045(4) 0.037(4) 0.002(3) 0.019(3) 0.007(3)
C68 0.051(4) 0.060(5) 0.049(4) 0.002(4) 0.033(4) 0.002(4)
C69 0.089(8) 0.165(13) 0.096(9) 0.000(8) 0.073(7) 0.019(8)
C70 0.028(3) 0.039(4) 0.033(3) 0.000(3) 0.018(3) 0.000(3)
C71 0.028(3) 0.037(4) 0.030(3) 0.004(3) 0.015(3) 0.002(3)
C72 0.038(4) 0.040(4) 0.037(4) -0.001(3) 0.021(3) 0.004(3)
C73 0.037(3) 0.045(4) 0.033(4) -0.004(3) 0.018(3) -0.006(3)
C74 0.034(3) 0.046(4) 0.028(3) 0.004(3) 0.015(3) 0.001(3)
C75 0.025(3) 0.046(4) 0.030(3) 0.000(3) 0.014(3) -0.002(3)
C76 0.028(3) 0.044(4) 0.032(3) -0.001(3) 0.016(3) -0.002(3)
C77 0.035(3) 0.039(4) 0.034(4) -0.002(3) 0.019(3) 0.009(3)
C78 0.071(5) 0.045(5) 0.044(4) 0.003(4) 0.022(4) 0.011(4)
C79 0.055(5) 0.060(5) 0.054(5) 0.009(4) 0.023(4) -0.007(4)
C80 0.046(4) 0.085(6) 0.045(5) 0.008(4) 0.021(4) 0.018(4)
C81 0.067(5) 0.060(5) 0.038(4) -0.013(3) 0.027(4) 0.000(4)
C82 0.158(10) 0.084(7) 0.049(5) -0.017(5) 0.042(6) 0.000(7)
C83 0.121(9) 0.099(8) 0.053(6) -0.027(5) 0.015(6) 0.040(7)
C84 0.111(8) 0.105(8) 0.084(7) -0.045(6) 0.046(7) -0.039(7)
C85 0.052(4) 0.032(4) 0.059(5) 0.002(3) 0.037(4) 0.001(3)
C86 0.048(4) 0.034(4) 0.066(5) -0.001(4) 0.032(4) -0.003(3)
C87 0.060(5) 0.043(4) 0.067(6) 0.005(4) 0.042(5) -0.003(4)
C88 0.082(6) 0.037(4) 0.085(7) 0.024(4) 0.061(6) 0.009(4)
C89 0.073(5) 0.039(4) 0.067(5) 0.013(4) 0.046(5) 0.010(4)
C90 0.045(4) 0.040(4) 0.050(4) 0.003(3) 0.030(4) 0.002(3)
C91 0.049(4) 0.025(3) 0.043(4) 0.008(3) 0.026(3) 0.007(3)
C92 0.059(5) 0.040(4) 0.077(6) -0.006(4) 0.039(5) -0.021(4)
C93 0.048(5) 0.059(5) 0.071(6) -0.008(4) 0.025(4) -0.008(4)
C94 0.062(5) 0.045(5) 0.061(5) -0.008(4) 0.030(4) -0.008(4)
C95 0.075(6) 0.057(6) 0.093(7) -0.009(5) 0.039(6) -0.027(5)
C96 0.106(8) 0.056(6) 0.095(7) 0.024(5) 0.071(7) 0.002(5)
C97 0.150(12) 0.092(9) 0.128(11) 0.019(8) 0.094(10) -0.039(8)
C98 0.127(11) 0.108(10) 0.110(10) 0.059(8) 0.065(9) 0.013(8)
C99 0.203(16) 0.077(8) 0.145(12) 0.022(8) 0.140(13) 0.000(9)
C100 0.046(4) 0.047(4) 0.043(4) -0.004(3) 0.018(4) -0.003(3)
C101 0.046(4) 0.062(5) 0.067(6) -0.012(4) 0.026(4) -0.003(4)
C102 0.058(5) 0.040(4) 0.088(7) -0.004(4) 0.037(5) -0.011(4)
C103 0.045(4) 0.050(5) 0.059(5) 0.001(4) 0.028(4) -0.005(4)

loop_
_atom_type_symbol
_atom_type_scat_dispersion_real
_atom_type_scat_dispersion_imag
_atom_type_scat_Cromer_Mann_a1
_atom_type_scat_Cromer_Mann_b1
_atom_type_scat_Cromer_Mann_a2
_atom_type_scat_Cromer_Mann_b2
_atom_type_scat_Cromer_Mann_a3
_atom_type_scat_Cromer_Mann_b3
_atom_type_scat_Cromer_Mann_a4
_atom_type_scat_Cromer_Mann_b4
_atom_type_scat_Cromer_Mann_c
_atom_type_scat_source
Sm -0.1638 3.4418 24.0042 2.4727 19.4258 0.1965 13.4396 14.3996 2.8960 128.0070 2.2096 'International Tables Vol C 4.2.6.8 and 6.1.1.4'
N 0.0061 0.0033 12.2126 0.0057 3.1322 9.8933 2.0125 28.9975 1.1663 0.5826 -11.5290 'International Tables Vol C 4.2.6.8 and 6.1.1.4'
O 0.0106 0.0060 3.0485 13.2771 2.2868 5.7011 1.5463 0.3239 0.8670 32.9089 0.2508 'International Tables Vol C 4.2.6.8 and 6.1.1.4'
Si 0.0817 0.0704 6.2915 2.4386 3.0353 32.3337 1.9891 0.6785 1.5410 81.6937 1.1407 'International Tables Vol C 4.2.6.8 and 6.1.1.4'
C 0.0033 0.0016 2.3100 20.8439 1.0200 10.2075 1.5886 0.5687 0.8650 51.6512 0.2156 'International Tables Vol C 4.2.6.8 and 6.1.1.4'
H 0.0000 0.0000 0.4930 10.5109 0.3229 26.1257 0.1402 3.1424 0.0408 57.7998 0.0030 'International Tables Vol C 4.2.6.8 and 6.1.1.4'

loop_
_geom_angle_atom_site_label_1
_geom_angle_atom_site_label_2
_geom_angle_atom_site_label_3
_geom_angle
_geom_angle_publ_flag
O1 Sm1 O2 148.33(15) yes
O1 Sm1 O3 96.41(16) yes
O2 Sm1 O3 102.26(15) yes
O1 Sm1 O5 106.77(14) yes
O2 Sm1 O5 103.61(14) yes
O3 Sm1 O5 69.79(14) yes
O1 Sm1 O7 86.38(16) yes
O2 Sm1 O7 85.55(16) yes
O3 Sm1 O7 158.33(14) yes
O5 Sm1 O7 88.79(15) yes
O1 Sm1 N1 76.56(15) yes
O2 Sm1 N1 74.13(15) yes
O3 Sm1 N1 104.57(15) yes
O5 Sm1 N1 173.55(15) yes
O7 Sm1 N1 96.99(16) yes
O3 Sm2 O4 149.95(16) yes
O3 Sm2 O5 71.65(14) yes
O4 Sm2 O5 99.64(16) yes
O3 Sm2 O6 102.14(16) yes
O4 Sm2 O6 97.65(18) yes
O5 Sm2 O6 152.96(16) yes
O3 Sm2 N2 77.26(15) yes
O4 Sm2 N2 77.97(16) yes
O5 Sm2 N2 106.47(15) yes
O6 Sm2 N2 97.35(17) yes
O3 Sm2 N3 101.22(15) yes
O4 Sm2 N3 104.99(16) yes
O5 Sm2 N3 77.99(15) yes
O6 Sm2 N3 77.55(17) yes
N2 Sm2 N3 174.33(16) yes
Sm1 O1 C4 142.9(4) yes
Sm1 O2 C19 143.9(4) yes
Sm1 O3 Sm2 109.15(16) yes
Sm1 O3 C37 114.8(3) yes
Sm2 O3 C37 126.0(4) yes
Sm2 O4 C52 137.0(4) yes
Sm1 O5 Sm2 108.88(16) yes
Sm1 O5 C70 122.8(3) yes
Sm2 O5 C70 121.3(3) yes
Sm2 O6 C85 140.3(4) yes
Sm1 O7 C100 126.0(4) yes
Sm1 O7 C103 125.4(4) yes
C100 O7 C103 104.6(5) yes
Sm1 N1 C1 115.8(4) yes
Sm1 N1 C10 105.1(3) yes
C1 N1 C10 111.4(5) yes
Sm1 N1 C25 105.3(3) yes
C1 N1 C25 112.3(5) yes
C10 N1 C25 106.2(5) yes
Sm2 N2 C34 111.0(4) yes
Sm2 N2 C43 106.9(4) yes
C34 N2 C43 112.1(5) yes
Sm2 N2 C58 107.4(4) yes
C34 N2 C58 111.9(5) yes
C43 N2 C58 107.3(5) yes
Sm2 N3 C67 112.9(4) yes
Sm2 N3 C76 106.5(4) yes
C67 N3 C76 112.9(5) yes
Sm2 N3 C91 105.3(4) yes
C67 N3 C91 111.3(5) yes
C76 N3 C91 107.4(5) yes
N1 C1 C2 116.5(6) yes
N1 C1 H11 107.3 no
C2 C1 H11 107.3 no
N1 C1 H12 108.4 no
C2 C1 H12 107.8 no
H11 C1 H12 109.5 no
C1 C2 C3 111.2(7) yes
C1 C2 H21 109.5 no
C3 C2 H21 109.5 no
C1 C2 H22 108.5 no
C3 C2 H22 108.6 no
H21 C2 H22 109.5 no
C2 C3 H31 110.5 no
C2 C3 H32 108.5 no
H31 C3 H32 109.5 no
C2 C3 H33 109.4 no
H31 C3 H33 109.5 no
H32 C3 H33 109.5 no
O1 C4 C5 124.7(6) yes
O1 C4 C9 116.7(6) yes
C5 C4 C9 118.5(6) yes
C4 C5 C6 118.4(6) yes
C4 C5 C11 122.3(5) yes
C6 C5 C11 119.1(6) yes
C5 C6 C7 123.2(7) yes
C5 C6 H61 118.4 no
C7 C6 H61 118.3 no
C6 C7 C8 116.3(6) yes
C6 C7 C15 123.2(7) yes
C8 C7 C15 120.6(6) yes
C7 C8 C9 122.5(7) yes
C7 C8 H81 118.7 no
C9 C8 H81 118.8 no
C4 C9 C8 120.5(6) yes
C4 C9 C10 121.3(6) yes
C8 C9 C10 118.0(6) yes
N1 C10 C9 115.2(6) yes
N1 C10 H101 108.0 no
C9 C10 H101 108.0 no
N1 C10 H102 108.0 no
C9 C10 H102 108.1 no
H101 C10 H102 109.5 no
C5 C11 C12 112.4(5) yes
C5 C11 C13 107.6(6) yes
C12 C11 C13 110.1(6) yes
C5 C11 C14 112.6(5) yes
C12 C11 C14 107.6(6) yes
C13 C11 C14 106.4(6) yes
C11 C12 H121 109.3 no
C11 C12 H122 109.6 no
H121 C12 H122 109.5 no
C11 C12 H123 109.5 no
H121 C12 H123 109.5 no
H122 C12 H123 109.5 no
C11 C13 H131 109.0 no
C11 C13 H132 109.8 no
H131 C13 H132 109.5 no
C11 C13 H133 109.7 no
H131 C13 H133 109.5 no
H132 C13 H133 109.5 no
C11 C14 H141 109.5 no
C11 C14 H142 109.6 no
H141 C14 H142 109.5 no
C11 C14 H143 109.3 no
H141 C14 H143 109.5 no
H142 C14 H143 109.5 no
C7 C15 C16 110.1(7) yes
C7 C15 C17 109.3(6) yes
C16 C15 C17 108.5(7) yes
C7 C15 C18 111.5(6) yes
C16 C15 C18 109.8(8) yes
C17 C15 C18 107.6(8) yes
C15 C16 H161 110.5 no
C15 C16 H162 109.1 no
H161 C16 H162 109.5 no
C15 C16 H163 108.9 no
H161 C16 H163 109.5 no
H162 C16 H163 109.5 no
C15 C17 H171 109.6 no
C15 C17 H172 109.3 no
H171 C17 H172 109.5 no
C15 C17 H173 109.5 no
H171 C17 H173 109.5 no
H172 C17 H173 109.5 no
C15 C18 H181 109.4 no
C15 C18 H182 109.8 no
H181 C18 H182 109.5 no
C15 C18 H183 109.2 no
H181 C18 H183 109.5 no
H182 C18 H183 109.5 no
O2 C19 C20 123.3(5) yes
O2 C19 C24 118.6(6) yes
C20 C19 C24 118.1(5) yes
C19 C20 C21 117.4(6) yes
C19 C20 C26 122.9(5) yes
C21 C20 C26 119.8(6) yes
C20 C21 C22 124.7(6) yes
C20 C21 H211 117.7 no
C22 C21 H211 117.6 no
C21 C22 C23 116.9(6) yes
C21 C22 C30 121.1(7) yes
C23 C22 C30 122.0(6) yes
C22 C23 C24 120.9(6) yes
C22 C23 H231 119.5 no
C24 C23 H231 119.6 no
C23 C24 C19 121.9(6) yes
C23 C24 C25 117.3(6) yes
C19 C24 C25 120.8(5) yes
C24 C25 N1 115.6(6) yes
C24 C25 H251 107.9 no
N1 C25 H251 108.3 no
C24 C25 H252 107.6 no
N1 C25 H252 107.9 no
H251 C25 H252 109.5 no
C20 C26 C27 110.0(6) yes
C20 C26 C28 109.5(6) yes
C27 C26 C28 109.6(6) yes
C20 C26 C29 113.7(5) yes
C27 C26 C29 107.9(6) yes
C28 C26 C29 106.1(6) yes
C26 C27 H271 109.7 no
C26 C27 H272 109.3 no
H271 C27 H272 109.5 no
C26 C27 H273 109.4 no
H271 C27 H273 109.5 no
H272 C27 H273 109.5 no
C26 C28 H281 109.6 no
C26 C28 H282 109.5 no
H281 C28 H282 109.5 no
C26 C28 H283 109.3 no
H281 C28 H283 109.5 no
H282 C28 H283 109.5 no
C26 C29 H291 109.3 no
C26 C29 H292 109.4 no
H291 C29 H292 109.5 no
C26 C29 H293 109.7 no
H291 C29 H293 109.5 no
H292 C29 H293 109.5 no
C22 C30 C31 108.0(9) yes
C22 C30 C32 112.8(7) yes
C31 C30 C32 108.1(9) yes
C22 C30 C33 110.5(9) yes
C31 C30 C33 109.1(11) yes
C32 C30 C33 108.4(10) yes
C30 C31 H311 110.1 no
C30 C31 H312 110.3 no
H311 C31 H312 109.5 no
C30 C31 H313 108.0 no
H311 C31 H313 109.5 no
H312 C31 H313 109.5 no
C30 C32 H321 109.8 no
C30 C32 H322 110.2 no
H321 C32 H322 109.5 no
C30 C32 H323 108.5 no
H321 C32 H323 109.5 no
H322 C32 H323 109.5 no
C30 C33 H331 111.3 no
C30 C33 H332 109.4 no
H331 C33 H332 109.5 no
C30 C33 H333 107.7 no
H331 C33 H333 109.5 no
H332 C33 H333 109.5 no
N2 C34 C35 117.2(6) yes
N2 C34 H341 107.9 no
C35 C34 H341 106.9 no
N2 C34 H342 107.6 no
C35 C34 H342 107.6 no
H341 C34 H342 109.5 no
C34 C35 C36 110.9(7) yes
C34 C35 H351 108.7 no
C36 C35 H351 108.1 no
C34 C35 H352 109.5 no
C36 C35 H352 110.1 no
H351 C35 H352 109.5 no
C35 C36 H361 110.9 no
C35 C36 H362 109.7 no
H361 C36 H362 109.5 no
C35 C36 H363 107.7 no
H361 C36 H363 109.5 no
H362 C36 H363 109.5 no
O3 C37 C38 123.6(6) yes
O3 C37 C42 116.0(6) yes
C38 C37 C42 120.4(6) yes
C37 C38 C39 115.8(6) yes
C37 C38 C44 124.0(6) yes
C39 C38 C44 119.5(6) yes
C38 C39 C40 123.9(7) yes
C38 C39 H391 118.0 no
C40 C39 H391 118.2 no
C39 C40 C41 118.6(7) yes
C39 C40 C48 120.5(8) yes
C41 C40 C48 121.0(8) yes
C40 C41 C42 121.3(7) yes
C40 C41 H411 119.1 no
C42 C41 H411 119.6 no
C37 C42 C41 119.2(6) yes
C37 C42 C43 121.3(6) yes
C41 C42 C43 119.5(6) yes
N2 C43 C42 113.6(5) yes
N2 C43 H431 108.7 no
C42 C43 H431 108.3 no
N2 C43 H432 108.2 no
C42 C43 H432 108.7 no
H431 C43 H432 109.5 no
C38 C44 C45 107.2(6) yes
C38 C44 C46 115.9(6) yes
C45 C44 C46 108.8(6) yes
C38 C44 C47 111.9(6) yes
C45 C44 C47 108.3(7) yes
C46 C44 C47 104.4(6) yes
C44 C45 H451 109.5 no
C44 C45 H452 109.4 no
H451 C45 H452 109.5 no
C44 C45 H453 109.5 no
H451 C45 H453 109.5 no
H452 C45 H453 109.5 no
C44 C46 H461 109.3 no
C44 C46 H462 109.5 no
H461 C46 H462 109.5 no
C44 C46 H463 109.5 no
H461 C46 H463 109.5 no
H462 C46 H463 109.5 no
C44 C47 H471 109.6 no
C44 C47 H472 109.0 no
H471 C47 H472 109.5 no
C44 C47 H473 109.8 no
H471 C47 H473 109.5 no
H472 C47 H473 109.5 no
C40 C48 C49 108.1(9) yes
C40 C48 C50 111.7(9) yes
C49 C48 C50 116.6(11) yes
C40 C48 C51 109.0(9) yes
C49 C48 C51 107.4(12) yes
C50 C48 C51 103.8(10) yes
C48 C49 H491 108.6 no
C48 C49 H492 108.4 no
H491 C49 H492 109.5 no
C48 C49 H493 111.3 no
H491 C49 H493 109.5 no
H492 C49 H493 109.5 no
C48 C50 H501 109.0 no
C48 C50 H502 109.7 no
H501 C50 H502 109.5 no
C48 C50 H503 109.7 no
H501 C50 H503 109.5 no
H502 C50 H503 109.5 no
C48 C51 H511 108.6 no
C48 C51 H512 110.8 no
H511 C51 H512 109.5 no
C48 C51 H513 108.9 no
H511 C51 H513 109.5 no
H512 C51 H513 109.5 no
O4 C52 C53 122.2(6) yes
O4 C52 C57 117.4(5) yes
C53 C52 C57 120.3(6) yes
C52 C53 C54 116.9(6) yes
C52 C53 C59 121.6(6) yes
C54 C53 C59 121.5(6) yes
C53 C54 C55 123.6(6) yes
C53 C54 H541 118.3 no
C55 C54 H541 118.0 no
C54 C55 C56 117.0(6) yes
C54 C55 C63 122.6(7) yes
C56 C55 C63 120.4(7) yes
C55 C56 C57 122.7(7) yes
C55 C56 H561 118.6 no
C57 C56 H561 118.7 no
C52 C57 C56 119.3(6) yes
C52 C57 C58 119.8(6) yes
C56 C57 C58 120.8(6) yes
C57 C58 N2 115.6(5) yes
C57 C58 H581 107.8 no
N2 C58 H581 108.1 no
C57 C58 H582 108.1 no
N2 C58 H582 107.7 no
H581 C58 H582 109.5 no
C53 C59 C60 109.7(6) yes
C53 C59 C61 111.2(6) yes
C60 C59 C61 110.5(6) yes
C53 C59 C62 111.6(6) yes
C60 C59 C62 106.6(6) yes
C61 C59 C62 107.1(6) yes
C59 C60 H601 109.4 no
C59 C60 H602 109.6 no
H601 C60 H602 109.5 no
C59 C60 H603 109.4 no
H601 C60 H603 109.5 no
H602 C60 H603 109.5 no
C59 C61 H611 109.5 no
C59 C61 H612 109.7 no
H611 C61 H612 109.5 no
C59 C61 H613 109.2 no
H611 C61 H613 109.5 no
H612 C61 H613 109.5 no
C59 C62 H621 109.7 no
C59 C62 H622 110.0 no
H621 C62 H622 109.5 no
C59 C62 H623 108.7 no
H621 C62 H623 109.5 no
H622 C62 H623 109.5 no
C55 C63 C64 112.4(7) yes
C55 C63 C65 109.7(7) yes
C64 C63 C65 108.3(7) yes
C55 C63 C66 109.8(6) yes
C64 C63 C66 107.4(7) yes
C65 C63 C66 109.1(8) yes
C63 C64 H641 109.3 no
C63 C64 H642 109.5 no
H641 C64 H642 109.5 no
C63 C64 H643 109.6 no
H641 C64 H643 109.5 no
H642 C64 H643 109.5 no
C63 C65 H651 109.5 no
C63 C65 H652 109.9 no
H651 C65 H652 109.5 no
C63 C65 H653 109.1 no
H651 C65 H653 109.5 no
H652 C65 H653 109.5 no
C63 C66 H661 109.5 no
C63 C66 H662 109.0 no
H661 C66 H662 109.5 no
C63 C66 H663 110.0 no
H661 C66 H663 109.5 no
H662 C66 H663 109.5 no
N3 C67 C68 117.8(6) yes
N3 C67 H671 107.7 no
C68 C67 H671 107.6 no
N3 C67 H672 107.3 no
C68 C67 H672 106.9 no
H671 C67 H672 109.5 no
C67 C68 C69 111.3(8) yes
C67 C68 H681 108.7 no
C69 C68 H681 108.7 no
C67 C68 H682 109.3 no
C69 C68 H682 109.4 no
H681 C68 H682 109.5 no
C68 C69 H691 110.7 no
C68 C69 H692 109.2 no
H691 C69 H692 109.5 no
C68 C69 H693 108.5 no
H691 C69 H693 109.5 no
H692 C69 H693 109.5 no
O5 C70 C71 123.7(5) yes
O5 C70 C75 116.6(6) yes
C71 C70 C75 119.7(6) yes
C70 C71 C72 116.1(6) yes
C70 C71 C77 128.1(6) yes
C72 C71 C77 115.8(6) yes
C71 C72 C73 125.0(6) yes
C71 C72 H721 117.6 no
C73 C72 H721 117.3 no
C72 C73 C74 116.4(6) yes
C72 C73 C81 122.0(7) yes
C74 C73 C81 121.6(6) yes
C73 C74 C75 121.0(6) yes
C73 C74 H741 119.4 no
C75 C74 H741 119.5 no
C70 C75 C74 120.7(6) yes
C70 C75 C76 120.2(6) yes
C74 C75 C76 119.0(6) yes
N3 C76 C75 112.6(5) yes
N3 C76 H761 108.4 no
C75 C76 H761 108.4 no
N3 C76 H762 108.9 no
C75 C76 H762 109.0 no
H761 C76 H762 109.5 no
C71 C77 C78 113.5(6) yes
C71 C77 C79 110.6(6) yes
C78 C77 C79 108.2(6) yes
C71 C77 C80 108.7(5) yes
C78 C77 C80 106.1(6) yes
C79 C77 C80 109.6(7) yes
C77 C78 H781 109.0 no
C77 C78 H782 109.8 no
H781 C78 H782 109.5 no
C77 C78 H783 109.6 no
H781 C78 H783 109.5 no
H782 C78 H783 109.5 no
C77 C79 H791 108.9 no
C77 C79 H792 109.8 no
H791 C79 H792 109.5 no
C77 C79 H793 109.7 no
H791 C79 H793 109.5 no
H792 C79 H793 109.5 no
C77 C80 H801 109.1 no
C77 C80 H802 109.3 no
H801 C80 H802 109.5 no
C77 C80 H803 109.9 no
H801 C80 H803 109.5 no
H802 C80 H803 109.5 no
C73 C81 C82 113.6(7) yes
C73 C81 C83 112.3(7) yes
C82 C81 C83 112.1(9) yes
C73 C81 C84 106.2(7) yes
C82 C81 C84 107.8(9) yes
C83 C81 C84 104.0(10) yes
C81 C82 H821 109.7 no
C81 C82 H822 110.2 no
H821 C82 H822 109.5 no
C81 C82 H823 108.5 no
H821 C82 H823 109.5 no
H822 C82 H823 109.5 no
C81 C83 H831 109.9 no
C81 C83 H832 110.2 no
H831 C83 H832 109.5 no
C81 C83 H833 108.3 no
H831 C83 H833 109.5 no
H832 C83 H833 109.5 no
C81 C84 H841 109.6 no
C81 C84 H842 109.6 no
H841 C84 H842 109.5 no
C81 C84 H843 109.2 no
H841 C84 H843 109.5 no
H842 C84 H843 109.5 no
O6 C85 C86 121.2(7) yes
O6 C85 C90 118.9(6) yes
C86 C85 C90 119.8(7) yes
C85 C86 C87 116.3(7) yes
C85 C86 C92 121.6(7) yes
C87 C86 C92 122.0(7) yes
C86 C87 C88 124.4(7) yes
C86 C87 H871 117.8 no
C88 C87 H871 117.8 no
C87 C88 C89 117.8(7) yes
C87 C88 C96 122.3(8) yes
C89 C88 C96 119.9(9) yes
C88 C89 C90 120.5(8) yes
C88 C89 H891 119.9 no
C90 C89 H891 119.6 no
C89 C90 C85 121.1(7) yes
C89 C90 C91 119.7(7) yes
C85 C90 C91 119.1(6) yes
C90 C91 N3 114.8(6) yes
C90 C91 H911 107.5 no
N3 C91 H911 107.7 no
C90 C91 H912 108.8 no
N3 C91 H912 108.5 no
H911 C91 H912 109.5 no
C86 C92 C93 111.6(7) yes
C86 C92 C94 109.2(7) yes
C93 C92 C94 110.6(7) yes
C86 C92 C95 111.8(7) yes
C93 C92 C95 107.4(7) yes
C94 C92 C95 106.1(7) yes
C92 C93 H931 109.9 no
C92 C93 H932 109.7 no
H931 C93 H932 109.5 no
C92 C93 H933 108.8 no
H931 C93 H933 109.5 no
H932 C93 H933 109.5 no
C92 C94 H941 109.6 no
C92 C94 H942 109.5 no
H941 C94 H942 109.5 no
C92 C94 H943 109.3 no
H941 C94 H943 109.5 no
H942 C94 H943 109.5 no
C92 C95 H951 109.9 no
C92 C95 H952 110.1 no
H951 C95 H952 109.5 no
C92 C95 H953 108.5 no
H951 C95 H953 109.5 no
H952 C95 H953 109.5 no
C88 C96 C97 111.0(10) yes
C88 C96 C98 109.9(9) yes
C97 C96 C98 108.4(10) yes
C88 C96 C99 109.5(8) yes
C97 C96 C99 107.3(10) yes
C98 C96 C99 110.7(12) yes
C96 C97 H971 109.2 no
C96 C97 H972 110.4 no
H971 C97 H972 109.5 no
C96 C97 H973 108.8 no
H971 C97 H973 109.5 no
H972 C97 H973 109.5 no
C96 C98 H981 110.6 no
C96 C98 H982 111.0 no
H981 C98 H982 109.5 no
C96 C98 H983 106.8 no
H981 C98 H983 109.5 no
H982 C98 H983 109.5 no
C96 C99 H991 110.8 no
C96 C99 H992 111.3 no
H991 C99 H992 109.5 no
C96 C99 H993 106.3 no
H991 C99 H993 109.5 no
H992 C99 H993 109.5 no
O7 C100 C101 105.1(6) yes
O7 C100 H1001 110.3 no
C101 C100 H1001 110.7 no
O7 C100 H1002 110.4 no
C101 C100 H1002 110.8 no
H1001 C100 H1002 109.5 no
C100 C101 C102 104.5(7) yes
C100 C101 H1011 110.7 no
C102 C101 H1011 110.6 no
C100 C101 H1012 110.7 no
C102 C101 H1012 110.8 no
H1011 C101 H1012 109.5 no
C101 C102 C103 104.5(7) yes
C101 C102 H1021 110.9 no
C103 C102 H1021 110.4 no
C101 C102 H1022 110.7 no
C103 C102 H1022 110.8 no
H1021 C102 H1022 109.5 no
C102 C103 O7 105.5(6) yes
C102 C103 H1031 110.8 no
O7 C103 H1031 110.2 no
C102 C103 H1032 110.7 no
O7 C103 H1032 110.2 no
H1031 C103 H1032 109.5 no

loop_
_geom_bond_atom_site_label_1
_geom_bond_atom_site_label_2
_geom_bond_distance
_geom_bond_publ_flag
Sm1 O1 2.213(4) yes
Sm1 O2 2.223(4) yes
Sm1 O3 2.421(4) yes
Sm1 O5 2.422(4) yes
Sm1 O7 2.507(5) yes
Sm1 N1 2.608(5) yes
Sm2 O3 2.363(4) yes
Sm2 O4 2.176(4) yes
Sm2 O5 2.371(4) yes
Sm2 O6 2.167(4) yes
Sm2 N2 2.629(5) yes
Sm2 N3 2.609(5) yes
O1 C4 1.353(7) yes
O2 C19 1.349(7) yes
O3 C37 1.376(8) yes
O4 C52 1.354(8) yes
O5 C70 1.389(7) yes
O6 C85 1.347(8) yes
O7 C100 1.453(9) yes
O7 C103 1.448(9) yes
N1 C1 1.484(8) yes
N1 C10 1.502(8) yes
N1 C25 1.481(8) yes
N2 C34 1.484(8) yes
N2 C43 1.506(8) yes
N2 C58 1.496(8) yes
N3 C67 1.483(8) yes
N3 C76 1.500(8) yes
N3 C91 1.510(8) yes
C1 C2 1.529(9) yes
C1 H11 1.000 no
C1 H12 1.000 no
C2 C3 1.517(12) yes
C2 H21 1.000 no
C2 H22 1.000 no
C3 H31 1.000 no
C3 H32 1.000 no
C3 H33 1.000 no
C4 C5 1.398(10) yes
C4 C9 1.416(9) yes
C5 C6 1.397(9) yes
C5 C11 1.549(9) yes
C6 C7 1.406(10) yes
C6 H61 1.000 no
C7 C8 1.381(11) yes
C7 C15 1.558(9) yes
C8 C9 1.372(9) yes
C8 H81 1.000 no
C9 C10 1.488(10) yes
C10 H101 1.000 no
C10 H102 1.000 no
C11 C12 1.531(10) yes
C11 C13 1.528(10) yes
C11 C14 1.554(9) yes
C12 H121 1.000 no
C12 H122 1.000 no
C12 H123 1.000 no
C13 H131 1.000 no
C13 H132 1.000 no
C13 H133 1.000 no
C14 H141 1.000 no
C14 H142 1.000 no
C14 H143 1.000 no
C15 C16 1.515(13) yes
C15 C17 1.533(12) yes
C15 C18 1.526(13) yes
C16 H161 1.000 no
C16 H162 1.000 no
C16 H163 1.000 no
C17 H171 1.000 no
C17 H172 1.000 no
C17 H173 1.000 no
C18 H181 1.000 no
C18 H182 1.000 no
C18 H183 1.000 no
C19 C20 1.430(9) yes
C19 C24 1.398(9) yes
C20 C21 1.405(9) yes
C20 C26 1.531(9) yes
C21 C22 1.388(10) yes
C21 H211 1.000 no
C22 C23 1.384(10) yes
C22 C30 1.527(10) yes
C23 C24 1.406(9) yes
C23 H231 1.000 no
C24 C25 1.504(9) yes
C25 H251 1.000 no
C25 H252 1.000 no
C26 C27 1.528(10) yes
C26 C28 1.527(9) yes
C26 C29 1.540(9) yes
C27 H271 1.000 no
C27 H272 1.000 no
C27 H273 1.000 no
C28 H281 1.000 no
C28 H282 1.000 no
C28 H283 1.000 no
C29 H291 1.000 no
C29 H292 1.000 no
C29 H293 1.000 no
C30 C31 1.552(19) yes
C30 C32 1.500(13) yes
C30 C33 1.530(18) yes
C31 H311 1.000 no
C31 H312 1.000 no
C31 H313 1.000 no
C32 H321 1.000 no
C32 H322 1.000 no
C32 H323 1.000 no
C33 H331 1.000 no
C33 H332 1.000 no
C33 H333 1.000 no
C34 C35 1.520(10) yes
C34 H341 1.000 no
C34 H342 1.000 no
C35 C36 1.507(12) yes
C35 H351 1.000 no
C35 H352 1.000 no
C36 H361 1.000 no
C36 H362 1.000 no
C36 H363 1.000 no
C37 C38 1.412(10) yes
C37 C42 1.416(10) yes
C38 C39 1.407(10) yes
C38 C44 1.535(10) yes
C39 C40 1.378(12) yes
C39 H391 1.000 no
C40 C41 1.369(11) yes
C40 C48 1.570(11) yes
C41 C42 1.390(9) yes
C41 H411 1.000 no
C42 C43 1.492(9) yes
C43 H431 1.000 no
C43 H432 1.000 no
C44 C45 1.528(11) yes
C44 C46 1.530(10) yes
C44 C47 1.565(11) yes
C45 H451 1.000 no
C45 H452 1.000 no
C45 H453 1.000 no
C46 H461 1.000 no
C46 H462 1.000 no
C46 H463 1.000 no
C47 H471 1.000 no
C47 H472 1.000 no
C47 H473 1.000 no
C48 C49 1.480(17) yes
C48 C50 1.501(16) yes
C48 C51 1.552(18) yes
C49 H491 1.000 no
C49 H492 1.000 no
C49 H493 1.000 no
C50 H501 1.000 no
C50 H502 1.000 no
C50 H503 1.000 no
C51 H511 1.000 no
C51 H512 1.000 no
C51 H513 1.000 no
C52 C53 1.401(9) yes
C52 C57 1.420(9) yes
C53 C54 1.422(10) yes
C53 C59 1.539(10) yes
C54 C55 1.384(11) yes
C54 H541 1.000 no
C55 C56 1.389(10) yes
C55 C63 1.531(10) yes
C56 C57 1.379(9) yes
C56 H561 1.000 no
C57 C58 1.504(9) yes
C58 H581 1.000 no
C58 H582 1.000 no
C59 C60 1.547(11) yes
C59 C61 1.520(11) yes
C59 C62 1.530(9) yes
C60 H601 1.000 no
C60 H602 1.000 no
C60 H603 1.000 no
C61 H611 1.000 no
C61 H612 1.000 no
C61 H613 1.000 no
C62 H621 1.000 no
C62 H622 1.000 no
C62 H623 1.000 no
C63 C64 1.550(12) yes
C63 C65 1.518(13) yes
C63 C66 1.546(13) yes
C64 H641 1.000 no
C64 H642 1.000 no
C64 H643 1.000 no
C65 H651 1.000 no
C65 H652 1.000 no
C65 H653 1.000 no
C66 H661 1.000 no
C66 H662 1.000 no
C66 H663 1.000 no
C67 C68 1.519(10) yes
C67 H671 1.000 no
C67 H672 1.000 no
C68 C69 1.501(12) yes
C68 H681 1.000 no
C68 H682 1.000 no
C69 H691 1.000 no
C69 H692 1.000 no
C69 H693 1.000 no
C70 C71 1.414(9) yes
C70 C75 1.398(9) yes
C71 C72 1.405(9) yes
C71 C77 1.545(9) yes
C72 C73 1.380(10) yes
C72 H721 1.000 no
C73 C74 1.407(10) yes
C73 C81 1.541(10) yes
C74 C75 1.385(9) yes
C74 H741 1.000 no
C75 C76 1.500(10) yes
C76 H761 1.000 no
C76 H762 1.000 no
C77 C78 1.545(10) yes
C77 C79 1.509(10) yes
C77 C80 1.523(10) yes
C78 H781 1.000 no
C78 H782 1.000 no
C78 H783 1.000 no
C79 H791 1.000 no
C79 H792 1.000 no
C79 H793 1.000 no
C80 H801 1.000 no
C80 H802 1.000 no
C80 H803 1.000 no
C81 C82 1.480(14) yes
C81 C83 1.471(14) yes
C81 C84 1.580(14) yes
C82 H821 1.000 no
C82 H822 1.000 no
C82 H823 1.000 no
C83 H831 1.000 no
C83 H832 1.000 no
C83 H833 1.000 no
C84 H841 1.000 no
C84 H842 1.000 no
C84 H843 1.000 no
C85 C86 1.448(10) yes
C85 C90 1.387(11) yes
C86 C87 1.392(11) yes
C86 C92 1.523(12) yes
C87 C88 1.381(13) yes
C87 H871 1.000 no
C88 C89 1.405(12) yes
C88 C96 1.548(11) yes
C89 C90 1.389(10) yes
C89 H891 1.000 no
C90 C91 1.515(10) yes
C91 H911 1.000 no
C91 H912 1.000 no
C92 C93 1.527(13) yes
C92 C94 1.546(12) yes
C92 C95 1.548(11) yes
C93 H931 1.000 no
C93 H932 1.000 no
C93 H933 1.000 no
C94 H941 1.000 no
C94 H942 1.000 no
C94 H943 1.000 no
C95 H951 1.000 no
C95 H952 1.000 no
C95 H953 1.000 no
C96 C97 1.549(17) yes
C96 C98 1.480(17) yes
C96 C99 1.518(16) yes
C97 H971 1.000 no
C97 H972 1.000 no
C97 H973 1.000 no
C98 H981 1.000 no
C98 H982 1.000 no
C98 H983 1.000 no
C99 H991 1.000 no
C99 H992 1.000 no
C99 H993 1.000 no
C100 C101 1.511(11) yes
C100 H1001 1.000 no
C100 H1002 1.000 no
C101 C102 1.543(13) yes
C101 H1011 1.000 no
C101 H1012 1.000 no
C102 C103 1.501(12) yes
C102 H1021 1.000 no
C102 H1022 1.000 no
C103 H1031 1.000 no
C103 H1032 1.000 no
